data_7706463
loop_
_publ_author_name
'Schmer, Alexander'
'Bauza, Antonio'
'Schnakenburg, Gregor'
'Frontera, Antonio'
'Streubel, Rainer'

_publ_section_title
;
 Molecular 1,1'-bifunctional mixed-valence P-P compounds, enabled through
 metal complexation.
;
_journal_issue 6
_journal_name_full 'Dalton transactions (Cambridge, England : 2003)'
_journal_page_first 2131
_journal_page_last 2137
_journal_paper_doi 10.1039/d0dt04070c
_journal_volume 50
_journal_year 2021
_chemical_formula_moiety 'C38 H43 O11 P2 W2, C4 H12 N, C5 H12'
_chemical_formula_sum 'C47 H67 N O11 P2 W2'
_chemical_formula_weight 1251.65
_chemical_name_systematic AS-457
_space_group_crystal_system triclinic
_space_group_IT_number 2
_space_group_name_Hall '-P 1'
_space_group_name_H-M_alt 'P -1'
_atom_sites_solution_hydrogens mixed
_atom_sites_solution_primary heavy
_audit_creation_date 2020-12-23
_audit_creation_method
;
Olex2 1.2-alpha
(compiled 2018.07.26 svn.r3523 for OlexSys, GUI svn.r5532)
;
_audit_update_record
;
2020-12-23 deposited with the CCDC.	2021-01-19 downloaded from the CCDC.
;
_cell_angle_alpha 78.880(4)
_cell_angle_beta 82.328(4)
_cell_angle_gamma 72.568(3)
_cell_formula_units_Z 2
_cell_length_a 10.9081(5)
_cell_length_b 12.0080(5)
_cell_length_c 21.9058(10)
_cell_measurement_reflns_used 38478
_cell_measurement_temperature 123
_cell_measurement_theta_max 29.63
_cell_measurement_theta_min 2.65
_cell_volume 2677.3(2)
_computing_molecular_graphics 'Olex2 (Dolomanov et al., 2009)'
_computing_publication_material 'Olex2 (Dolomanov et al., 2009)'
_computing_structure_refinement 'XL (Sheldrick, 2008)'
_computing_structure_solution 'XS (Sheldrick, 2008)'
_diffrn_ambient_temperature 123(2)
_diffrn_detector 'image plate (34 cm diameter)'
_diffrn_detector_area_resol_mean 6.67
_diffrn_detector_type STOE
_diffrn_measured_fraction_theta_full 0.979
_diffrn_measured_fraction_theta_max 0.979
_diffrn_measurement_device '2-circle goniometer'
_diffrn_measurement_device_type 'STOE IPDS 2T'
_diffrn_measurement_method 'rotation method'
_diffrn_radiation_collimation '0.5 mm diameter, monocapillary'
_diffrn_radiation_monochromator 'plane graphite'
_diffrn_radiation_polarisn_norm 0
_diffrn_radiation_type MoK\a
_diffrn_radiation_wavelength 0.71073
_diffrn_reflns_av_R_equivalents 0.0323
_diffrn_reflns_av_unetI/netI 0.0249
_diffrn_reflns_Laue_measured_fraction_full 0.979
_diffrn_reflns_Laue_measured_fraction_max 0.979
_diffrn_reflns_limit_h_max 12
_diffrn_reflns_limit_h_min -13
_diffrn_reflns_limit_k_max 14
_diffrn_reflns_limit_k_min -14
_diffrn_reflns_limit_l_max 26
_diffrn_reflns_limit_l_min -26
_diffrn_reflns_number 17719
_diffrn_reflns_point_group_measured_fraction_full 0.979
_diffrn_reflns_point_group_measured_fraction_max 0.979
_diffrn_reflns_theta_full 25.242
_diffrn_reflns_theta_max 25.249
_diffrn_reflns_theta_min 2.823
_diffrn_source 'sealed X-ray tube, 12 x 0.4 mm long-fine focus'
_diffrn_source_current 40
_diffrn_source_power 2.00
_diffrn_source_voltage 50
_exptl_absorpt_coefficient_mu 4.406
_exptl_absorpt_correction_T_max 0.6399
_exptl_absorpt_correction_T_min 0.3896
_exptl_absorpt_correction_type integration
_exptl_absorpt_process_details 'STOE XRed 1.15'
_exptl_crystal_colour 'clear light yellow'
_exptl_crystal_colour_lustre clear
_exptl_crystal_colour_modifier light
_exptl_crystal_colour_primary yellow
_exptl_crystal_density_diffrn 1.553
_exptl_crystal_description plank
_exptl_crystal_F_000 1244
_exptl_crystal_size_max 0.36
_exptl_crystal_size_mid 0.33
_exptl_crystal_size_min 0.18
_refine_diff_density_max 1.281
_refine_diff_density_min -1.017
_refine_diff_density_rms 0.095
_refine_ls_extinction_method none
_refine_ls_goodness_of_fit_ref 1.041
_refine_ls_hydrogen_treatment mixed
_refine_ls_matrix_type full
_refine_ls_number_parameters 621
_refine_ls_number_reflns 9493
_refine_ls_number_restraints 76
_refine_ls_restrained_S_all 1.058
_refine_ls_R_factor_all 0.0265
_refine_ls_R_factor_gt 0.0234
_refine_ls_shift/su_max 0.004
_refine_ls_shift/su_mean 0.000
_refine_ls_structure_factor_coef Fsqd
_refine_ls_weighting_details 'w=1/[\s^2^(Fo^2^)+(0.0345P)^2^+3.7948P] where P=(Fo^2^+2Fc^2^)/3'
_refine_ls_weighting_scheme calc
_refine_ls_wR_factor_gt 0.0600
_refine_ls_wR_factor_ref 0.0613
_reflns_Friedel_coverage 0.000
_reflns_number_gt 8701
_reflns_number_total 9493
_reflns_threshold_expression 'I > 2\s(I)'
_cod_data_source_file d0dt04070c2.cif
_cod_data_source_block 6131
_cod_depositor_comments 'Adding full bibliography for 7706462--7706465.cif.'
_cod_database_code 7706463
_shelx_shelxl_version_number 2014/7
_shelx_space_group_comment
;
The symmetry employed for this shelxl refinement is uniquely defined
by the following loop, which should always be used as a source of
symmetry information in preference to the above space-group names.
They are only intended as comments.
;
_shelx_estimated_absorpt_t_max 0.504
_shelx_estimated_absorpt_t_min 0.300
_olex2_refinement_description
;
1. Fixed Uiso
 At 1.2 times of:
  All C(H) groups, All C(H,H) groups, All N(H,H,H) groups
 At 1.5 times of:
  All C(H,H,H) groups
2. Restrained distances
 C46-C45
 1.5 with sigma of 0.002
 C46-C47 = C45-C44 = C43-C44
 1.5 with sigma of 0.002
3. Uiso/Uaniso restraints and constraints
C47 \\sim C46 \\sim C45 \\sim C44 \\sim C43: within 2A with sigma of 0.001 and
sigma for terminal atoms of 0.002
Uanis(C8) \\sim Ueq, Uanis(C8S) \\sim Ueq, Uanis(C9) \\sim Ueq, Uanis(C9S)
\\sim Ueq, Uanis(C10) \\sim Ueq, Uanis(C10S) \\sim Ueq: with sigma of 0.002 and
sigma for terminal atoms of 0.004
Uanis(C46) \\sim Ueq, Uanis(C45) \\sim Ueq: with sigma of 0.002 and sigma for
terminal atoms of 0.004
4. Others
 Sof(C8S)=Sof(H8SA)=Sof(H8SB)=Sof(H8SC)=Sof(C9S)=Sof(H9SA)=Sof(H9SB)=Sof(H9SC)=
 Sof(C10S)=Sof(H10D)=Sof(H10E)=Sof(H10F)=1-FVAR(1)
 Sof(C8)=Sof(H8A)=Sof(H8B)=Sof(H8C)=Sof(C9)=Sof(H9A)=Sof(H9B)=Sof(H9C)=
 Sof(C10)=Sof(H10A)=Sof(H10B)=Sof(H10C)=FVAR(1)
5.a Secondary CH2 refined with riding coordinates:
 C44(H44A,H44B), C45(H45A,H45B), C46(H46A,H46B)
5.b Aromatic/amide H refined with riding coordinates:
 C2(H2A), C4(H4), C6(H6), C16(H16), C18(H18), C20(H20)
5.c Idealised Me refined as rotating group:
 C8(H8A,H8B,H8C), C8S(H8SA,H8SB,H8SC), C9(H9A,H9B,H9C), C9S(H9SA,H9SB,H9SC),
 C10(H10A,H10B,H10C), C10S(H10D,H10E,H10F), C12(H12A,H12B,H12C), C13(H13A,H13B,
 H13C), C14(H14A,H14B,H14C), C22(H22A,H22B,H22C), C23(H23A,H23B,H23C), C24(H24A,
 H24B,H24C), C26(H26A,H26B,H26C), C27(H27A,H27B,H27C), C28(H28A,H28B,H28C),
 N(HA,HB,HC), C40(H40A,H40B,H40C), C41(H41A,H41B,H41C), C42(H42A,H42B,H42C),
 C43(H43A,H43B,H43C), C47(H47A,H47B,H47C)
;
_olex2_submission_special_instructions 'No special instructions were received'

loop_
_space_group_symop_operation_xyz
'x, y, z'
'-x, -y, -z'

loop_
_atom_site_label
_atom_site_type_symbol
_atom_site_fract_x
_atom_site_fract_y
_atom_site_fract_z
_atom_site_U_iso_or_equiv
_atom_site_adp_type
_atom_site_occupancy
_atom_site_site_symmetry_order
_atom_site_calc_flag
_atom_site_refinement_flags_posn
_atom_site_refinement_flags_adp
_atom_site_refinement_flags_occupancy
_atom_site_disorder_assembly
_atom_site_disorder_group
W1 W 0.39848(2) 0.84610(2) 0.34689(2) 0.01634(5) Uani 1 1 d . . . . .
W2 W 0.01386(2) 0.77134(2) 0.40685(2) 0.01645(5) Uani 1 1 d . . . . .
P1 P 0.19328(8) 0.80277(7) 0.32021(4) 0.01464(16) Uani 1 1 d . . . . .
P2 P 0.27909(8) 0.63645(7) 0.28510(4) 0.01677(17) Uani 1 1 d . . . . .
H2 H 0.360(4) 0.666(3) 0.2351(17) 0.021(9) Uiso 1 1 d . . . . .
O1 O 0.3486(2) 0.5407(2) 0.33377(11) 0.0219(5) Uani 1 1 d . . . . .
O2 O 0.6340(2) 0.9016(2) 0.38983(13) 0.0324(6) Uani 1 1 d . . . . .
O3 O 0.4406(3) 0.6196(2) 0.45292(13) 0.0350(7) Uani 1 1 d . . . . .
O4 O 0.5978(3) 0.6908(3) 0.25484(17) 0.0531(9) Uani 1 1 d . . . . .
O5 O 0.3959(3) 1.0708(3) 0.24297(14) 0.0419(7) Uani 1 1 d . . . . .
O6 O 0.2113(3) 1.0240(3) 0.43230(14) 0.0409(7) Uani 1 1 d . . . . .
O7 O -0.2132(3) 0.7590(2) 0.50919(13) 0.0322(6) Uani 1 1 d . . . . .
O8 O -0.1200(3) 1.0495(2) 0.37929(13) 0.0361(6) Uani 1 1 d . . . . .
O9 O 0.1629(3) 0.7996(3) 0.51491(13) 0.0443(8) Uani 1 1 d . . . . .
O10 O 0.1353(3) 0.4972(3) 0.45123(15) 0.0476(9) Uani 1 1 d . . . . .
O11 O -0.1548(3) 0.7067(3) 0.31804(14) 0.0387(7) Uani 1 1 d . . . . .
C1 C 0.1717(3) 0.5875(3) 0.24761(15) 0.0191(7) Uani 1 1 d . . . . .
C2 C 0.1249(3) 0.4956(3) 0.27942(16) 0.0219(7) Uani 1 1 d . . . . .
H2A H 0.1441 0.4639 0.3214 0.026 Uiso 1 1 calc R . . . .
C3 C 0.0499(3) 0.4491(3) 0.25040(17) 0.0253(8) Uani 1 1 d . . . . .
C4 C 0.0258(3) 0.4978(3) 0.18875(17) 0.0258(8) Uani 1 1 d . . . . .
H4 H -0.0247 0.4665 0.1682 0.031 Uiso 1 1 calc R . . . .
C5 C 0.0720(3) 0.5901(3) 0.15551(16) 0.0238(7) Uani 1 1 d . . . . .
C6 C 0.1451(3) 0.6360(3) 0.18595(15) 0.0203(7) Uani 1 1 d . . . . .
H6 H 0.1768 0.7000 0.1649 0.024 Uiso 1 1 calc R . . . .
C7 C -0.0024(4) 0.3467(4) 0.2847(2) 0.0365(10) Uani 1 1 d . . . . .
C8 C -0.0683(14) 0.3772(12) 0.3499(5) 0.059(3) Uani 0.554(16) 1 d . U P A 1
H8A H -0.0056 0.3914 0.3735 0.088 Uiso 0.554(16) 1 calc GR . P A 1
H8B H -0.0988 0.3109 0.3731 0.088 Uiso 0.554(16) 1 calc GR . P A 1
H8C H -0.1414 0.4483 0.3439 0.088 Uiso 0.554(16) 1 calc GR . P A 1
C8S C 0.0039(16) 0.3263(12) 0.3519(5) 0.050(3) Uani 0.446(16) 1 d . U P A 2
H8SA H 0.0940 0.2921 0.3618 0.075 Uiso 0.446(16) 1 calc GR . P A 2
H8SB H -0.0461 0.2714 0.3716 0.075 Uiso 0.446(16) 1 calc GR . P A 2
H8SC H -0.0318 0.4015 0.3677 0.075 Uiso 0.446(16) 1 calc GR . P A 2
C9 C 0.1109(11) 0.2354(10) 0.2907(7) 0.066(3) Uani 0.554(16) 1 d . U P A 1
H9A H 0.1559 0.2253 0.2494 0.098 Uiso 0.554(16) 1 calc GR . P A 1
H9B H 0.0793 0.1666 0.3080 0.098 Uiso 0.554(16) 1 calc GR . P A 1
H9C H 0.1705 0.2426 0.3185 0.098 Uiso 0.554(16) 1 calc GR . P A 1
C9S C 0.0815(16) 0.2339(13) 0.2579(9) 0.070(4) Uani 0.446(16) 1 d . U P A 2
H9SA H 0.0715 0.2446 0.2132 0.104 Uiso 0.446(16) 1 calc GR . P A 2
H9SB H 0.0535 0.1652 0.2795 0.104 Uiso 0.446(16) 1 calc GR . P A 2
H9SC H 0.1723 0.2212 0.2643 0.104 Uiso 0.446(16) 1 calc GR . P A 2
C10 C -0.1015(10) 0.3218(9) 0.2519(4) 0.039(2) Uani 0.554(16) 1 d . U P A 1
H10A H -0.1698 0.3951 0.2410 0.059 Uiso 0.554(16) 1 calc GR . P A 1
H10B H -0.1387 0.2635 0.2794 0.059 Uiso 0.554(16) 1 calc GR . P A 1
H10C H -0.0606 0.2904 0.2137 0.059 Uiso 0.554(16) 1 calc GR . P A 1
C10S C -0.1422(16) 0.3733(17) 0.2682(8) 0.069(4) Uani 0.446(16) 1 d . U P A 2
H10D H -0.1939 0.4482 0.2812 0.103 Uiso 0.446(16) 1 calc GR . P A 2
H10E H -0.1784 0.3094 0.2900 0.103 Uiso 0.446(16) 1 calc GR . P A 2
H10F H -0.1435 0.3791 0.2231 0.103 Uiso 0.446(16) 1 calc GR . P A 2
C11 C 0.0470(4) 0.6324(4) 0.08638(17) 0.0313(9) Uani 1 1 d . . . . .
C12 C 0.1258(5) 0.5347(4) 0.0491(2) 0.0490(12) Uani 1 1 d . . . . .
H12A H 0.2175 0.5174 0.0550 0.074 Uiso 1 1 calc GR . . . .
H12B H 0.1123 0.5612 0.0047 0.074 Uiso 1 1 calc GR . . . .
H12C H 0.0979 0.4630 0.0639 0.074 Uiso 1 1 calc GR . . . .
C13 C -0.0976(5) 0.6578(4) 0.0782(2) 0.0424(11) Uani 1 1 d . . . . .
H13A H -0.1230 0.5845 0.0911 0.064 Uiso 1 1 calc GR . . . .
H13B H -0.1134 0.6885 0.0343 0.064 Uiso 1 1 calc GR . . . .
H13C H -0.1482 0.7165 0.1041 0.064 Uiso 1 1 calc GR . . . .
C14 C 0.0859(5) 0.7459(4) 0.06017(19) 0.0399(10) Uani 1 1 d . . . . .
H14A H 0.0401 0.8073 0.0853 0.060 Uiso 1 1 calc GR . . . .
H14B H 0.0633 0.7727 0.0169 0.060 Uiso 1 1 calc GR . . . .
H14C H 0.1790 0.7302 0.0615 0.060 Uiso 1 1 calc GR . . . .
C15 C 0.1327(3) 0.8911(3) 0.24569(15) 0.0168(6) Uani 1 1 d . . . . .
C16 C 0.0016(3) 0.9309(3) 0.23757(15) 0.0170(6) Uani 1 1 d . . . . .
H16 H -0.0575 0.9093 0.2703 0.020 Uiso 1 1 calc R . . . .
C17 C -0.0456(3) 1.0019(3) 0.18264(16) 0.0211(7) Uani 1 1 d . . . . .
C18 C 0.0430(3) 1.0315(3) 0.13564(15) 0.0222(7) Uani 1 1 d . . . . .
H18 H 0.0122 1.0810 0.0983 0.027 Uiso 1 1 calc R . . . .
C19 C 0.1765(3) 0.9916(3) 0.14103(16) 0.0222(7) Uani 1 1 d . . . . .
C20 C 0.2187(3) 0.9211(3) 0.19620(15) 0.0189(7) Uani 1 1 d . . . . .
H20 H 0.3087 0.8921 0.2007 0.023 Uiso 1 1 calc R . . . .
C21 C -0.1918(3) 1.0413(3) 0.17576(17) 0.0265(8) Uani 1 1 d . . . . .
C22 C -0.2323(4) 0.9336(4) 0.1668(3) 0.0497(12) Uani 1 1 d . . . . .
H22A H -0.1916 0.9083 0.1272 0.075 Uiso 1 1 calc GR . . . .
H22B H -0.3262 0.9552 0.1663 0.075 Uiso 1 1 calc GR . . . .
H22C H -0.2048 0.8687 0.2013 0.075 Uiso 1 1 calc GR . . . .
C23 C -0.2663(4) 1.0879(4) 0.23413(19) 0.0381(10) Uani 1 1 d . . . . .
H23A H -0.2511 1.0242 0.2701 0.057 Uiso 1 1 calc GR . . . .
H23B H -0.3586 1.1160 0.2281 0.057 Uiso 1 1 calc GR . . . .
H23C H -0.2369 1.1532 0.2416 0.057 Uiso 1 1 calc GR . . . .
C24 C -0.2283(4) 1.1380(5) 0.1196(2) 0.0493(13) Uani 1 1 d . . . . .
H24A H -0.2001 1.2062 0.1237 0.074 Uiso 1 1 calc GR . . . .
H24B H -0.3220 1.1622 0.1176 0.074 Uiso 1 1 calc GR . . . .
H24C H -0.1862 1.1078 0.0813 0.074 Uiso 1 1 calc GR . . . .
C25 C 0.2676(4) 1.0338(4) 0.08826(17) 0.0316(9) Uani 1 1 d . . . . .
C26 C 0.2447(5) 1.1664(5) 0.0853(2) 0.0501(13) Uani 1 1 d . . . . .
H26A H 0.1532 1.2072 0.0806 0.075 Uiso 1 1 calc GR . . . .
H26B H 0.2968 1.1962 0.0494 0.075 Uiso 1 1 calc GR . . . .
H26C H 0.2693 1.1811 0.1238 0.075 Uiso 1 1 calc GR . . . .
C27 C 0.4090(4) 0.9717(5) 0.0985(2) 0.0493(13) Uani 1 1 d . . . . .
H27A H 0.4288 0.9859 0.1381 0.074 Uiso 1 1 calc GR . . . .
H27B H 0.4635 1.0028 0.0642 0.074 Uiso 1 1 calc GR . . . .
H27C H 0.4257 0.8865 0.0995 0.074 Uiso 1 1 calc GR . . . .
C28 C 0.2411(4) 1.0090(4) 0.02570(17) 0.0373(10) Uani 1 1 d . . . . .
H28A H 0.2546 0.9238 0.0281 0.056 Uiso 1 1 calc GR . . . .
H28B H 0.2999 1.0360 -0.0077 0.056 Uiso 1 1 calc GR . . . .
H28C H 0.1518 1.0513 0.0168 0.056 Uiso 1 1 calc GR . . . .
C29 C 0.5489(3) 0.8804(3) 0.37432(17) 0.0237(7) Uani 1 1 d . . . . .
C30 C 0.4208(4) 0.7014(3) 0.41440(17) 0.0258(8) Uani 1 1 d . . . . .
C31 C 0.5233(3) 0.7442(4) 0.28746(18) 0.0294(8) Uani 1 1 d . . . . .
C32 C 0.3915(4) 0.9904(4) 0.27942(17) 0.0277(8) Uani 1 1 d . . . . .
C33 C 0.2763(3) 0.9586(3) 0.40267(17) 0.0241(8) Uani 1 1 d . . . . .
C34 C -0.1287(3) 0.7619(3) 0.47175(17) 0.0231(7) Uani 1 1 d . . . . .
C35 C -0.0708(3) 0.9500(3) 0.38787(16) 0.0225(7) Uani 1 1 d . . . . .
C36 C 0.1118(3) 0.7937(4) 0.47401(17) 0.0268(8) Uani 1 1 d . . . . .
C37 C 0.0944(3) 0.5967(3) 0.43262(18) 0.0294(8) Uani 1 1 d . . . . .
C38 C -0.0919(3) 0.7323(3) 0.34715(17) 0.0244(8) Uani 1 1 d . . . . .
N N 0.4079(3) 0.3645(3) 0.42999(13) 0.0201(6) Uani 1 1 d . . . . .
HA H 0.3793 0.4259 0.3990 0.024 Uiso 1 1 calc GR . . . .
HB H 0.4482 0.3880 0.4569 0.024 Uiso 1 1 calc GR . . . .
HC H 0.3398 0.3408 0.4509 0.024 Uiso 1 1 calc GR . . . .
C39 C 0.5020(3) 0.2624(3) 0.40190(15) 0.0213(7) Uani 1 1 d . . . . .
C40 C 0.6148(4) 0.3062(4) 0.3703(2) 0.0365(10) Uani 1 1 d . . . . .
H40A H 0.5844 0.3739 0.3376 0.055 Uiso 1 1 calc GR . . . .
H40B H 0.6786 0.2426 0.3516 0.055 Uiso 1 1 calc GR . . . .
H40C H 0.6545 0.3305 0.4012 0.055 Uiso 1 1 calc GR . . . .
C41 C 0.5423(4) 0.1594(3) 0.45462(17) 0.0275(8) Uani 1 1 d . . . . .
H41A H 0.5797 0.1846 0.4861 0.041 Uiso 1 1 calc GR . . . .
H41B H 0.6065 0.0936 0.4379 0.041 Uiso 1 1 calc GR . . . .
H41C H 0.4667 0.1339 0.4738 0.041 Uiso 1 1 calc GR . . . .
C42 C 0.4312(4) 0.2320(4) 0.35547(18) 0.0349(9) Uani 1 1 d . . . . .
H42A H 0.3606 0.2017 0.3776 0.052 Uiso 1 1 calc GR . . . .
H42B H 0.4910 0.1716 0.3331 0.052 Uiso 1 1 calc GR . . . .
H42C H 0.3960 0.3032 0.3256 0.052 Uiso 1 1 calc GR . . . .
C43 C 0.4258(6) 0.3564(6) 0.1655(3) 0.0770(13) Uani 1 1 d D U . . .
H43A H 0.4557 0.3230 0.1270 0.116 Uiso 1 1 calc GR . . . .
H43B H 0.3403 0.4131 0.1611 0.116 Uiso 1 1 calc GR . . . .
H43C H 0.4208 0.2928 0.2004 0.116 Uiso 1 1 calc GR . . . .
C44 C 0.5185(6) 0.4184(6) 0.1779(3) 0.0843(11) Uani 1 1 d D U . . .
H44A H 0.5890 0.3582 0.2000 0.101 Uiso 1 1 calc R . . . .
H44B H 0.4728 0.4739 0.2070 0.101 Uiso 1 1 calc R . . . .
C45 C 0.5789(6) 0.4863(6) 0.1236(3) 0.0888(11) Uani 1 1 d D U . . .
H45A H 0.6474 0.5104 0.1385 0.107 Uiso 1 1 calc R . . . .
H45B H 0.6203 0.4333 0.0927 0.107 Uiso 1 1 calc R . . . .
C46 C 0.4867(6) 0.5942(6) 0.0917(3) 0.0914(11) Uani 1 1 d D U . . .
H46A H 0.4456 0.6480 0.1222 0.110 Uiso 1 1 calc R . . . .
H46B H 0.4180 0.5706 0.0766 0.110 Uiso 1 1 calc R . . . .
C47 C 0.5506(8) 0.6595(7) 0.0375(3) 0.0959(15) Uani 1 1 d D U . . .
H47A H 0.6062 0.6033 0.0114 0.144 Uiso 1 1 calc GR . . . .
H47B H 0.6027 0.7002 0.0531 0.144 Uiso 1 1 calc GR . . . .
H47C H 0.4846 0.7177 0.0126 0.144 Uiso 1 1 calc GR . . . .

loop_
_atom_site_aniso_label
_atom_site_aniso_U_11
_atom_site_aniso_U_22
_atom_site_aniso_U_33
_atom_site_aniso_U_23
_atom_site_aniso_U_13
_atom_site_aniso_U_12
W1 0.01524(7) 0.01714(8) 0.01747(8) -0.00161(5) -0.00453(5) -0.00513(5)
W2 0.01400(7) 0.01673(8) 0.01698(8) 0.00026(5) -0.00078(5) -0.00394(5)
P1 0.0142(4) 0.0150(4) 0.0143(4) -0.0003(3) -0.0030(3) -0.0040(3)
P2 0.0174(4) 0.0162(4) 0.0167(4) -0.0017(3) -0.0035(3) -0.0044(3)
O1 0.0229(12) 0.0173(12) 0.0237(12) 0.0002(10) -0.0076(10) -0.0028(10)
O2 0.0212(13) 0.0357(16) 0.0459(16) -0.0121(13) -0.0116(12) -0.0092(11)
O3 0.0526(18) 0.0233(15) 0.0286(14) 0.0052(12) -0.0181(13) -0.0094(13)
O4 0.0273(15) 0.079(3) 0.064(2) -0.050(2) 0.0086(15) -0.0125(16)
O5 0.059(2) 0.0368(17) 0.0350(16) 0.0135(14) -0.0142(14) -0.0281(15)
O6 0.0447(17) 0.0308(16) 0.0464(18) -0.0195(14) 0.0066(14) -0.0054(14)
O7 0.0265(14) 0.0267(14) 0.0361(15) 0.0009(11) 0.0127(12) -0.0070(11)
O8 0.0434(16) 0.0212(15) 0.0390(16) -0.0045(12) -0.0045(13) -0.0020(13)
O9 0.0416(17) 0.080(2) 0.0206(14) -0.0029(14) -0.0071(12) -0.0333(17)
O10 0.0388(17) 0.0234(16) 0.058(2) 0.0117(14) 0.0173(15) 0.0047(13)
O11 0.0296(15) 0.0444(18) 0.0496(18) -0.0179(14) -0.0114(13) -0.0118(13)
C1 0.0199(16) 0.0174(17) 0.0194(16) -0.0052(13) -0.0019(13) -0.0030(13)
C2 0.0212(17) 0.0235(18) 0.0208(17) -0.0013(14) -0.0021(13) -0.0073(14)
C3 0.0229(17) 0.0245(19) 0.0298(19) -0.0042(15) -0.0041(14) -0.0082(15)
C4 0.0262(18) 0.0251(19) 0.0304(19) -0.0066(15) -0.0086(15) -0.0098(15)
C5 0.0271(18) 0.0239(19) 0.0220(17) -0.0044(14) -0.0064(14) -0.0073(15)
C6 0.0253(17) 0.0160(17) 0.0198(16) -0.0045(13) -0.0033(13) -0.0048(13)
C7 0.036(2) 0.036(2) 0.045(2) 0.0019(19) -0.0079(18) -0.0243(19)
C8 0.064(4) 0.067(5) 0.056(4) -0.003(3) -0.001(3) -0.039(3)
C8S 0.059(5) 0.046(5) 0.049(5) -0.003(3) -0.003(3) -0.024(3)
C9 0.060(4) 0.058(4) 0.079(5) 0.006(3) -0.011(3) -0.025(3)
C9S 0.076(5) 0.060(5) 0.072(6) -0.008(4) 0.008(4) -0.025(4)
C10 0.041(4) 0.041(4) 0.043(4) -0.005(3) -0.003(3) -0.025(3)
C10S 0.063(5) 0.070(6) 0.074(6) -0.002(4) -0.002(4) -0.027(4)
C11 0.043(2) 0.030(2) 0.0235(19) -0.0035(16) -0.0143(16) -0.0110(18)
C12 0.074(3) 0.046(3) 0.028(2) -0.013(2) -0.012(2) -0.011(2)
C13 0.051(3) 0.041(3) 0.043(2) -0.002(2) -0.024(2) -0.020(2)
C14 0.059(3) 0.043(3) 0.023(2) 0.0035(18) -0.0120(19) -0.024(2)
C15 0.0218(16) 0.0133(16) 0.0160(15) -0.0001(12) -0.0042(12) -0.0062(13)
C16 0.0162(15) 0.0184(17) 0.0164(15) -0.0022(13) -0.0022(12) -0.0051(13)
C17 0.0188(16) 0.0225(18) 0.0223(17) -0.0055(14) -0.0061(13) -0.0032(14)
C18 0.0267(18) 0.0230(18) 0.0165(16) -0.0010(14) -0.0074(13) -0.0054(14)
C19 0.0245(17) 0.0257(19) 0.0179(16) -0.0017(14) -0.0032(13) -0.0098(15)
C20 0.0171(16) 0.0211(17) 0.0189(16) -0.0030(13) -0.0033(13) -0.0055(13)
C21 0.0199(18) 0.033(2) 0.0225(18) -0.0055(15) -0.0073(14) 0.0010(15)
C22 0.029(2) 0.049(3) 0.079(4) -0.016(3) -0.023(2) -0.010(2)
C23 0.0237(19) 0.052(3) 0.032(2) -0.0090(19) -0.0042(16) 0.0012(18)
C24 0.027(2) 0.072(4) 0.030(2) 0.007(2) -0.0090(17) 0.007(2)
C25 0.029(2) 0.046(2) 0.0197(18) 0.0055(17) -0.0060(15) -0.0149(18)
C26 0.068(3) 0.055(3) 0.037(2) 0.012(2) -0.007(2) -0.043(3)
C27 0.026(2) 0.092(4) 0.025(2) 0.009(2) 0.0019(16) -0.023(2)
C28 0.035(2) 0.057(3) 0.0203(19) 0.0011(18) -0.0017(16) -0.017(2)
C29 0.0237(18) 0.0185(18) 0.0270(18) -0.0037(14) -0.0063(14) -0.0012(14)
C30 0.0267(19) 0.027(2) 0.0276(19) -0.0059(16) -0.0110(15) -0.0082(15)
C31 0.0200(18) 0.040(2) 0.034(2) -0.0124(18) -0.0055(16) -0.0126(17)
C32 0.0293(19) 0.033(2) 0.0269(19) -0.0009(17) -0.0105(15) -0.0161(16)
C33 0.0257(18) 0.0218(19) 0.0254(18) 0.0006(15) -0.0073(15) -0.0078(15)
C34 0.0246(18) 0.0164(17) 0.0269(18) 0.0001(14) -0.0012(15) -0.0062(14)
C35 0.0211(17) 0.027(2) 0.0190(17) -0.0023(14) -0.0003(13) -0.0082(15)
C36 0.0196(17) 0.036(2) 0.0218(18) 0.0044(15) 0.0027(14) -0.0101(15)
C37 0.0206(18) 0.028(2) 0.034(2) 0.0019(17) 0.0056(15) -0.0050(16)
C38 0.0178(16) 0.0221(18) 0.0300(19) -0.0013(15) 0.0001(14) -0.0036(14)
N 0.0183(14) 0.0195(15) 0.0214(14) -0.0023(12) -0.0026(11) -0.0040(11)
C39 0.0213(17) 0.0197(18) 0.0187(16) -0.0024(14) -0.0010(13) 0.0000(14)
C40 0.0221(19) 0.038(2) 0.041(2) 0.0012(19) 0.0051(16) -0.0037(17)
C41 0.0300(19) 0.0202(19) 0.0268(19) -0.0002(15) -0.0042(15) -0.0002(15)
C42 0.047(2) 0.033(2) 0.0262(19) -0.0078(17) -0.0104(17) -0.0073(18)
C43 0.080(2) 0.070(2) 0.073(2) -0.008(2) 0.003(2) -0.016(2)
C44 0.0863(17) 0.0782(17) 0.0812(17) -0.0085(14) 0.0020(14) -0.0191(14)
C45 0.0897(15) 0.0835(15) 0.0863(15) -0.0089(12) 0.0007(12) -0.0204(12)
C46 0.0916(16) 0.0863(16) 0.0888(15) -0.0085(12) 0.0011(12) -0.0207(12)
C47 0.094(2) 0.088(2) 0.090(2) -0.001(2) 0.011(2) -0.019(2)

loop_
_atom_type_symbol
_atom_type_description
_atom_type_scat_dispersion_real
_atom_type_scat_dispersion_imag
_atom_type_scat_source
C C 0.0033 0.0016 'International Tables Vol C Tables 4.2.6.8 and 6.1.1.4'
H H 0.0000 0.0000 'International Tables Vol C Tables 4.2.6.8 and 6.1.1.4'
N N 0.0061 0.0033 'International Tables Vol C Tables 4.2.6.8 and 6.1.1.4'
O O 0.0106 0.0060 'International Tables Vol C Tables 4.2.6.8 and 6.1.1.4'
P P 0.1023 0.0942 'International Tables Vol C Tables 4.2.6.8 and 6.1.1.4'
W W -0.8490 6.8722 'International Tables Vol C Tables 4.2.6.8 and 6.1.1.4'

loop_
_exptl_crystal_face_index_h
_exptl_crystal_face_index_k
_exptl_crystal_face_index_l
_exptl_crystal_face_perp_dist
30 -1 7 0.0646
30 18 21 0.1157
20 -30 -19 0.0917
6 -13 -30 0.0833
29 1 -30 0.0831
-2 1 30 0.1278
-30 1 -3 0.0644
-16 18 -30 0.1245
-7 13 30 0.0769
-2 -30 -23 0.1164
0 -2 -30 0.1385

loop_
_geom_angle_atom_site_label_1
_geom_angle_atom_site_label_2
_geom_angle_atom_site_label_3
_geom_angle
_geom_angle_site_symmetry_1
_geom_angle_site_symmetry_3
_geom_angle_publ_flag
C29 W1 P1 175.35(11) . . ?
C29 W1 C30 89.88(14) . . ?
C29 W1 C31 88.69(14) . . ?
C29 W1 C32 85.83(14) . . ?
C29 W1 C33 89.76(14) . . ?
C30 W1 P1 87.75(10) . . ?
C30 W1 C31 89.34(16) . . ?
C30 W1 C32 175.33(14) . . ?
C30 W1 C33 94.40(15) . . ?
C31 W1 P1 95.28(10) . . ?
C31 W1 C33 175.94(15) . . ?
C32 W1 P1 96.66(10) . . ?
C32 W1 C31 88.72(16) . . ?
C32 W1 C33 87.43(15) . . ?
C33 W1 P1 86.44(10) . . ?
C34 W2 P1 175.24(10) . . ?
C34 W2 C35 88.01(14) . . ?
C34 W2 C36 87.47(14) . . ?
C34 W2 C37 88.80(14) . . ?
C34 W2 C38 87.21(14) . . ?
C35 W2 P1 87.25(9) . . ?
C35 W2 C38 93.90(14) . . ?
C36 W2 P1 92.16(10) . . ?
C36 W2 C35 90.86(15) . . ?
C36 W2 C38 172.73(14) . . ?
C37 W2 P1 95.91(10) . . ?
C37 W2 C35 175.54(14) . . ?
C37 W2 C36 85.89(16) . . ?
C37 W2 C38 89.05(16) . . ?
C38 W2 P1 93.55(10) . . ?
W2 P1 W1 120.78(3) . . ?
P2 P1 W1 100.63(4) . . ?
P2 P1 W2 107.60(4) . . ?
C15 P1 W1 112.65(10) . . ?
C15 P1 W2 114.39(11) . . ?
C15 P1 P2 96.46(11) . . ?
O1 P2 P1 112.02(11) . . ?
O1 P2 C1 111.85(15) . . ?
C1 P2 P1 115.12(11) . . ?
C2 C1 P2 118.7(3) . . ?
C2 C1 C6 121.2(3) . . ?
C6 C1 P2 120.0(3) . . ?
C1 C2 C3 120.5(3) . . ?
C2 C3 C7 121.4(3) . . ?
C4 C3 C2 117.4(3) . . ?
C4 C3 C7 121.2(3) . . ?
C3 C4 C5 123.4(3) . . ?
C4 C5 C11 119.3(3) . . ?
C6 C5 C4 118.0(3) . . ?
C6 C5 C11 122.7(3) . . ?
C5 C6 C1 119.6(3) . . ?
C3 C7 C8 108.6(5) . . ?
C3 C7 C9S 106.4(6) . . ?
C3 C7 C10S 107.8(7) . . ?
C8S C7 C3 113.7(6) . . ?
C8S C7 C9S 109.2(9) . . ?
C8S C7 C10S 110.7(9) . . ?
C9 C7 C3 107.4(5) . . ?
C9 C7 C8 112.2(7) . . ?
C10 C7 C3 114.8(4) . . ?
C10 C7 C8 106.9(6) . . ?
C10 C7 C9 107.0(7) . . ?
C10S C7 C9S 108.9(10) . . ?
C5 C11 C12 108.6(3) . . ?
C5 C11 C13 110.0(3) . . ?
C12 C11 C13 109.5(4) . . ?
C14 C11 C5 112.0(3) . . ?
C14 C11 C12 108.9(4) . . ?
C14 C11 C13 107.9(3) . . ?
C16 C15 P1 121.2(2) . . ?
C16 C15 C20 118.3(3) . . ?
C20 C15 P1 120.4(2) . . ?
C15 C16 C17 121.8(3) . . ?
C16 C17 C21 119.5(3) . . ?
C18 C17 C16 117.7(3) . . ?
C18 C17 C21 122.8(3) . . ?
C17 C18 C19 122.7(3) . . ?
C18 C19 C25 119.4(3) . . ?
C20 C19 C18 117.5(3) . . ?
C20 C19 C25 123.0(3) . . ?
C19 C20 C15 121.9(3) . . ?
C22 C21 C17 108.3(3) . . ?
C23 C21 C17 110.6(3) . . ?
C23 C21 C22 109.1(4) . . ?
C24 C21 C17 112.0(3) . . ?
C24 C21 C22 108.4(4) . . ?
C24 C21 C23 108.3(3) . . ?
C19 C25 C28 110.0(3) . . ?
C26 C25 C19 108.4(3) . . ?
C26 C25 C28 109.8(3) . . ?
C27 C25 C19 112.4(3) . . ?
C27 C25 C26 108.6(4) . . ?
C27 C25 C28 107.6(4) . . ?
O2 C29 W1 179.1(3) . . ?
O3 C30 W1 176.0(3) . . ?
O4 C31 W1 176.0(3) . . ?
O5 C32 W1 175.1(3) . . ?
O6 C33 W1 177.2(3) . . ?
O7 C34 W2 178.5(3) . . ?
O8 C35 W2 177.7(3) . . ?
O9 C36 W2 174.4(3) . . ?
O10 C37 W2 175.2(3) . . ?
O11 C38 W2 174.8(3) . . ?
N C39 C41 107.9(3) . . ?
C40 C39 N 106.7(3) . . ?
C40 C39 C41 112.0(3) . . ?
C42 C39 N 106.7(3) . . ?
C42 C39 C40 111.7(3) . . ?
C42 C39 C41 111.5(3) . . ?
C43 C44 C45 118.7(6) . . ?
C46 C45 C44 114.4(5) . . ?
C45 C46 C47 112.8(5) . . ?

loop_
_geom_bond_atom_site_label_1
_geom_bond_atom_site_label_2
_geom_bond_distance
_geom_bond_site_symmetry_2
_geom_bond_publ_flag
W1 P1 2.6052(8) . ?
W1 C29 1.997(4) . ?
W1 C30 2.029(4) . ?
W1 C31 2.047(4) . ?
W1 C32 2.039(4) . ?
W1 C33 2.053(4) . ?
W2 P1 2.5980(8) . ?
W2 C34 1.976(4) . ?
W2 C35 2.049(4) . ?
W2 C36 2.030(4) . ?
W2 C37 2.015(4) . ?
W2 C38 2.055(4) . ?
P1 P2 2.1763(12) . ?
P1 C15 1.851(3) . ?
P2 O1 1.501(2) . ?
P2 C1 1.802(3) . ?
O2 C29 1.140(4) . ?
O3 C30 1.151(5) . ?
O4 C31 1.137(5) . ?
O5 C32 1.137(5) . ?
O6 C33 1.132(5) . ?
O7 C34 1.154(4) . ?
O8 C35 1.144(4) . ?
O9 C36 1.140(5) . ?
O10 C37 1.156(5) . ?
O11 C38 1.136(5) . ?
C1 C2 1.382(5) . ?
C1 C6 1.395(5) . ?
C2 C3 1.391(5) . ?
C3 C4 1.390(5) . ?
C3 C7 1.533(5) . ?
C4 C5 1.392(5) . ?
C5 C6 1.390(5) . ?
C5 C11 1.535(5) . ?
C7 C8 1.569(12) . ?
C7 C8S 1.454(13) . ?
C7 C9 1.522(12) . ?
C7 C9S 1.561(16) . ?
C7 C10 1.503(9) . ?
C7 C10S 1.539(16) . ?
C11 C12 1.536(6) . ?
C11 C13 1.542(6) . ?
C11 C14 1.531(6) . ?
C15 C16 1.390(4) . ?
C15 C20 1.402(5) . ?
C16 C17 1.395(5) . ?
C17 C18 1.386(5) . ?
C17 C21 1.541(5) . ?
C18 C19 1.403(5) . ?
C19 C20 1.382(5) . ?
C19 C25 1.533(5) . ?
C21 C22 1.539(6) . ?
C21 C23 1.528(5) . ?
C21 C24 1.525(5) . ?
C25 C26 1.526(7) . ?
C25 C27 1.525(6) . ?
C25 C28 1.538(5) . ?
N C39 1.518(4) . ?
C39 C40 1.514(5) . ?
C39 C41 1.521(5) . ?
C39 C42 1.512(5) . ?
C43 C44 1.500(2) . ?
C44 C45 1.501(2) . ?
C45 C46 1.495(2) . ?
C46 C47 1.502(2) . ?
